data_1513914
loop_
_publ_author_name
'Ghavimi, Bahman'
'Magnus, Philip'

_publ_section_title
;
 Total synthesis of 8,14-dihydromorphinandienone alkaloids.
;
_journal_issue 6
_journal_name_full 'Organic letters'
_journal_page_first 1708
_journal_page_last 1711
_journal_paper_doi 10.1021/ol500368p
_journal_volume 16
_journal_year 2014
_chemical_formula_moiety 'C19 H20 O6'
_chemical_formula_sum 'C19 H20 O6'
_chemical_formula_weight 344.35
_chemical_name_systematic
;
 ?
;
_space_group_IT_number 14
_symmetry_cell_setting monoclinic
_symmetry_space_group_name_Hall '-P 2yn'
_symmetry_space_group_name_H-M 'P 1 21/n 1'
_atom_sites_solution_hydrogens geom
_atom_sites_solution_primary direct
_atom_sites_solution_secondary difmap
_audit_creation_method SHELXL-97
_cell_angle_alpha 90.00
_cell_angle_beta 97.195(4)
_cell_angle_gamma 90.00
_cell_formula_units_Z 8
_cell_length_a 12.166(2)
_cell_length_b 15.3530(3)
_cell_length_c 19.1590(3)
_cell_measurement_reflns_used 36375
_cell_measurement_temperature 298(2)
_cell_measurement_theta_max 27.5
_cell_measurement_theta_min 3.0
_cell_volume 3550.4(6)
_computing_cell_refinement 'CrystalClear (Rigaku Inc., 2008)'
_computing_data_collection 'CrystalClear (Rigaku Inc., 2008)'
_computing_data_reduction 'CrystalClear (Rigaku Inc., 2008)'
_computing_molecular_graphics 'XP SHELXTL/PC, Siemens Analytical'
_computing_structure_refinement 'XL SHELXTL/PC, Siemens Analytical'
_computing_structure_solution
;

SIR97 - Altomare A., Burla M.C., Camalli M., Cascarano G.L., Giacovazzo C., 
Guagliardi A., Moliterni A.G.G., Polidori G.,Spagna R.
;
_diffrn_ambient_temperature 298(2)
_diffrn_measured_fraction_theta_full 0.998
_diffrn_measured_fraction_theta_max 0.998
_diffrn_measurement_device_type 'Rigaku SCX-Mini with Mercury CCD'
_diffrn_measurement_method \w-scans
_diffrn_radiation_monochromator graphite
_diffrn_radiation_source 'fine-focus sealed tube'
_diffrn_radiation_type MoK\a
_diffrn_radiation_wavelength 0.71075
_diffrn_reflns_av_R_equivalents 0.1460
_diffrn_reflns_av_sigmaI/netI 0.1151
_diffrn_reflns_limit_h_max 14
_diffrn_reflns_limit_h_min -14
_diffrn_reflns_limit_k_max 18
_diffrn_reflns_limit_k_min -18
_diffrn_reflns_limit_l_max 22
_diffrn_reflns_limit_l_min -22
_diffrn_reflns_number 29531
_diffrn_reflns_theta_full 25.00
_diffrn_reflns_theta_max 25.00
_diffrn_reflns_theta_min 3.15
_exptl_absorpt_coefficient_mu 0.096
_exptl_absorpt_correction_type none
_exptl_crystal_colour prisms
_exptl_crystal_density_diffrn 1.288
_exptl_crystal_density_method 'not measured'
_exptl_crystal_description colorless
_exptl_crystal_F_000 1456
_exptl_crystal_size_max 0.26
_exptl_crystal_size_mid 0.17
_exptl_crystal_size_min 0.10
_refine_diff_density_max 0.489
_refine_diff_density_min -0.270
_refine_diff_density_rms 0.082
_refine_ls_extinction_method none
_refine_ls_goodness_of_fit_ref 1.355
_refine_ls_hydrogen_treatment constr
_refine_ls_matrix_type full
_refine_ls_number_parameters 488
_refine_ls_number_reflns 6251
_refine_ls_number_restraints 73
_refine_ls_restrained_S_all 1.358
_refine_ls_R_factor_all 0.2105
_refine_ls_R_factor_gt 0.1042
_refine_ls_shift/su_max 0.012
_refine_ls_shift/su_mean 0.000
_refine_ls_structure_factor_coef Fsqd
_refine_ls_weighting_details 'calc w=1/[\s^2^(Fo^2^)+(0.0320P)^2^+0.3815P] where P=(Fo^2^+2Fc^2^)/3'
_refine_ls_weighting_scheme calc
_refine_ls_wR_factor_gt 0.2149
_refine_ls_wR_factor_ref 0.2490
_reflns_number_gt 2514
_reflns_number_total 6251
_reflns_threshold_expression >2sigma(I)
_cod_data_source_file ol500368p_si_002.cif
_cod_data_source_block shelxl
_cod_depositor_comments
;
The following automatic conversions were performed:

'_symmetry_cell_setting' value 'Monoclinic' changed to 'monoclinic'
according to
/usr/data/users/saulius/crontab/automatic-downloads/current/ACS/lib/dictionaries/cif_core.dic
dictionary named 'cif_core.dic' version 2.4.2 from 2011-04-26.

Automatic conversion script
Id: cif_fix_values 2281 2013-09-26 08:29:07Z andrius 
;
_cod_original_sg_symbol_H-M P21/n
_cod_database_code 1513914

loop_
_symmetry_equiv_pos_as_xyz
'x, y, z'
'-x+1/2, y+1/2, -z+1/2'
'-x, -y, -z'
'x-1/2, -y-1/2, z-1/2'

loop_
_atom_site_label
_atom_site_type_symbol
_atom_site_fract_x
_atom_site_fract_y
_atom_site_fract_z
_atom_site_U_iso_or_equiv
_atom_site_adp_type
_atom_site_occupancy
_atom_site_symmetry_multiplicity
_atom_site_calc_flag
_atom_site_refinement_flags
_atom_site_disorder_assembly
_atom_site_disorder_group
O1 O 0.4023(3) 0.1876(2) 0.14201(18) 0.0741(11) Uani 1 1 d . . .
O2 O 0.4431(3) 0.3237(2) 0.07485(19) 0.0824(12) Uani 1 1 d . . .
O3 O 0.2593(4) 0.4385(2) 0.3579(2) 0.1016(16) Uani 1 1 d . . .
O4 O 0.0553(3) 0.1437(2) 0.3658(2) 0.0784(11) Uani 1 1 d . . .
O5 O 0.2147(3) 0.1057(3) 0.4674(2) 0.0952(14) Uani 1 1 d . A .
O6 O 0.5164(4) 0.1221(2) 0.2328(2) 0.0832(12) Uani 1 1 d D . .
C18 C 0.6227(9) 0.1201(10) 0.2054(8) 0.118(4) Uani 0.64 1 d PDU A 1
H18A H 0.6119 0.1042 0.1560 0.141 Uiso 0.64 1 calc PR A 1
H18B H 0.6705 0.0769 0.2306 0.141 Uiso 0.64 1 calc PR A 1
C19 C 0.6747(8) 0.2066(7) 0.2139(6) 0.115(4) Uani 0.64 1 d PDU A 1
H19A H 0.6354 0.2466 0.1813 0.172 Uiso 0.64 1 calc PR A 1
H19B H 0.7504 0.2027 0.2048 0.172 Uiso 0.64 1 calc PR A 1
H19C H 0.6724 0.2268 0.2611 0.172 Uiso 0.64 1 calc PR A 1
C18A C 0.6033(12) 0.126(2) 0.1865(9) 0.117(5) Uani 0.36 1 d PDU A 2
H18C H 0.5898 0.1735 0.1534 0.140 Uiso 0.36 1 calc PR A 2
H18D H 0.6056 0.0718 0.1604 0.140 Uiso 0.36 1 calc PR A 2
C19A C 0.7085(9) 0.1392(15) 0.2324(11) 0.118(5) Uani 0.36 1 d PDU A 2
H19D H 0.7057 0.1096 0.2763 0.177 Uiso 0.36 1 calc PR A 2
H19E H 0.7198 0.2003 0.2410 0.177 Uiso 0.36 1 calc PR A 2
H19F H 0.7686 0.1163 0.2099 0.177 Uiso 0.36 1 calc PR A 2
C1 C 0.3790(4) 0.2639(3) 0.1748(3) 0.0568(14) Uani 1 1 d . . .
C2 C 0.4056(4) 0.3386(3) 0.1372(3) 0.0605(14) Uani 1 1 d . . .
C3 C 0.3901(4) 0.4192(3) 0.1645(3) 0.0701(16) Uani 1 1 d . . .
H3 H 0.4072 0.4689 0.1403 0.084 Uiso 1 1 calc R . .
C4 C 0.3492(4) 0.4264(3) 0.2277(3) 0.0649(15) Uani 1 1 d . . .
H4 H 0.3396 0.4814 0.2463 0.078 Uiso 1 1 calc R . .
C5 C 0.3217(4) 0.3533(3) 0.2646(3) 0.0555(13) Uani 1 1 d . . .
C6 C 0.3384(4) 0.2698(3) 0.2385(3) 0.0534(13) Uani 1 1 d . . .
C7 C 0.3112(4) 0.1863(3) 0.2789(3) 0.0539(13) Uani 1 1 d . A .
C8 C 0.3244(4) 0.1063(3) 0.2318(3) 0.0657(16) Uani 1 1 d . . .
H8A H 0.3355 0.0549 0.2613 0.079 Uiso 1 1 calc R A .
H8B H 0.2564 0.0981 0.2002 0.079 Uiso 1 1 calc R . .
C9 C 0.4190(5) 0.1143(3) 0.1892(3) 0.0729(17) Uani 1 1 d . A .
H9 H 0.4222 0.0612 0.1611 0.088 Uiso 1 1 calc R . .
C10 C 0.3894(4) 0.1767(3) 0.3449(3) 0.0615(15) Uani 1 1 d . . .
H10 H 0.4640 0.1887 0.3434 0.074 Uiso 1 1 calc R A .
C11 C 0.3583(4) 0.1524(3) 0.4046(3) 0.0558(13) Uani 1 1 d . A .
H11 H 0.4117 0.1457 0.4435 0.067 Uiso 1 1 calc R . .
C12 C 0.2439(5) 0.1354(3) 0.4125(3) 0.0709(17) Uani 1 1 d . . .
C13 C 0.1615(4) 0.1560(3) 0.3519(3) 0.0532(13) Uani 1 1 d . A .
C14 C 0.1928(4) 0.1825(3) 0.2927(3) 0.0612(14) Uani 1 1 d . . .
H14 H 0.1384 0.2000 0.2571 0.073 Uiso 1 1 calc R A .
C15 C 0.4750(6) 0.3955(3) 0.0357(3) 0.107(3) Uani 1 1 d . . .
H15A H 0.4134 0.4345 0.0256 0.161 Uiso 1 1 calc R . .
H15B H 0.4979 0.3751 -0.0077 0.161 Uiso 1 1 calc R . .
H15C H 0.5354 0.4256 0.0624 0.161 Uiso 1 1 calc R . .
C16 C 0.2801(5) 0.3696(4) 0.3327(3) 0.0714(16) Uani 1 1 d . . .
H16 H 0.2687 0.3205 0.3593 0.086 Uiso 1 1 calc R . .
C17 C -0.0311(5) 0.1575(4) 0.3093(4) 0.110(2) Uani 1 1 d . . .
H17A H -0.0297 0.2171 0.2941 0.165 Uiso 1 1 calc R . .
H17B H -0.1013 0.1452 0.3250 0.165 Uiso 1 1 calc R . .
H17C H -0.0203 0.1197 0.2709 0.165 Uiso 1 1 calc R . .
O7 O 0.5728(3) 0.3149(2) 0.62213(18) 0.0746(11) Uani 1 1 d . . .
O8 O 0.5197(3) 0.1741(2) 0.6775(2) 0.0863(13) Uani 1 1 d . . .
O9 O 0.7258(5) 0.0881(4) 0.3985(3) 0.160(2) Uani 1 1 d . . .
O10 O 0.9126(4) 0.3806(3) 0.3954(2) 0.1002(14) Uani 1 1 d . . .
O11 O 0.7497(4) 0.4198(3) 0.2963(2) 0.1307(19) Uani 1 1 d . . .
O12 O 0.4512(3) 0.3849(2) 0.5376(2) 0.0750(11) Uani 1 1 d D C .
C20 C 0.5952(4) 0.2423(3) 0.5844(3) 0.0607(14) Uani 1 1 d . . .
C21 C 0.5662(5) 0.1646(3) 0.6176(3) 0.0661(15) Uani 1 1 d . . .
C22 C 0.5868(5) 0.0866(3) 0.5867(3) 0.0770(17) Uani 1 1 d . . .
H22 H 0.5702 0.0345 0.6079 0.092 Uiso 1 1 calc R . .
C23 C 0.6321(5) 0.0856(3) 0.5242(3) 0.0761(17) Uani 1 1 d . . .
H23 H 0.6464 0.0324 0.5040 0.091 Uiso 1 1 calc R . .
C24 C 0.6569(4) 0.1623(3) 0.4907(3) 0.0662(15) Uani 1 1 d . . .
C25 C 0.6378(4) 0.2424(3) 0.5215(3) 0.0583(14) Uani 1 1 d . . .
C26 C 0.6610(4) 0.3291(3) 0.4854(3) 0.0622(14) Uani 1 1 d . . .
C27 C 0.6433(5) 0.4064(3) 0.5367(3) 0.0700(16) Uani 1 1 d . . .
H27A H 0.7116 0.4158 0.5676 0.084 Uiso 1 1 calc R . .
H27B H 0.6279 0.4590 0.5091 0.084 Uiso 1 1 calc R . .
C28 C 0.5521(5) 0.3926(3) 0.5803(3) 0.0717(16) Uani 1 1 d . . .
H28 H 0.5488 0.4426 0.6117 0.086 Uiso 1 1 calc R . .
C29 C 0.5809(4) 0.3421(3) 0.4202(3) 0.0680(15) Uani 1 1 d . . .
H29 H 0.5066 0.3297 0.4223 0.082 Uiso 1 1 calc R . .
C30 C 0.6097(5) 0.3703(3) 0.3597(3) 0.0708(16) Uani 1 1 d . . .
H30 H 0.5550 0.3785 0.3218 0.085 Uiso 1 1 calc R . .
C31 C 0.7235(6) 0.3886(4) 0.3509(3) 0.0858(19) Uani 1 1 d . . .
C32 C 0.8066(5) 0.3679(4) 0.4110(3) 0.0747(17) Uani 1 1 d . . .
C33 C 0.7773(5) 0.3397(3) 0.4710(3) 0.0737(16) Uani 1 1 d . . .
H33 H 0.8334 0.3254 0.5067 0.088 Uiso 1 1 calc R . .
C34 C 0.4785(7) 0.0992(4) 0.7074(4) 0.123(3) Uani 1 1 d . . .
H34A H 0.5372 0.0576 0.7178 0.184 Uiso 1 1 calc R . .
H34B H 0.4207 0.0740 0.6749 0.184 Uiso 1 1 calc R . .
H34C H 0.4493 0.1146 0.7501 0.184 Uiso 1 1 calc R . .
C35 C 0.6995(5) 0.1552(4) 0.4232(3) 0.087(2) Uani 1 1 d . . .
H35 H 0.7065 0.2060 0.3978 0.104 Uiso 1 1 calc R . .
C36 C 0.9997(6) 0.3632(5) 0.4508(4) 0.133(3) Uani 1 1 d . . .
H36A H 0.9998 0.3024 0.4623 0.200 Uiso 1 1 calc R . .
H36B H 0.9882 0.3969 0.4915 0.200 Uiso 1 1 calc R . .
H36C H 1.0695 0.3787 0.4358 0.200 Uiso 1 1 calc R . .
C37 C 0.3579(6) 0.3731(4) 0.5750(4) 0.102(2) Uani 1 1 d D . .
H37C H 0.3685 0.3219 0.6038 0.123 Uiso 0.58 1 d PR B 2
H37D H 0.3513 0.4223 0.6052 0.123 Uiso 0.58 1 d PR B 2
H37A H 0.3216 0.4279 0.5800 0.123 Uiso 0.42 1 d PR B 1
H37B H 0.3824 0.3508 0.6212 0.123 Uiso 0.42 1 d PR B 1
C38 C 0.2802(12) 0.3108(13) 0.5389(10) 0.124(10) Uani 0.42 1 d PD C 1
H38A H 0.2435 0.3367 0.4967 0.187 Uiso 0.42 1 calc PR C 1
H38B H 0.2264 0.2947 0.5691 0.187 Uiso 0.42 1 calc PR C 1
H38C H 0.3198 0.2598 0.5270 0.187 Uiso 0.42 1 calc PR C 1
C38A C 0.2562(8) 0.3650(11) 0.5272(7) 0.114(7) Uani 0.58 1 d PD C 2
H38D H 0.2569 0.4061 0.4894 0.171 Uiso 0.58 1 calc PR C 2
H38E H 0.1940 0.3766 0.5520 0.171 Uiso 0.58 1 calc PR C 2
H38F H 0.2505 0.3070 0.5084 0.171 Uiso 0.58 1 calc PR C 2

loop_
_atom_site_aniso_label
_atom_site_aniso_U_11
_atom_site_aniso_U_22
_atom_site_aniso_U_33
_atom_site_aniso_U_23
_atom_site_aniso_U_13
_atom_site_aniso_U_12
O1 0.104(3) 0.050(2) 0.076(3) -0.001(2) 0.044(2) 0.002(2)
O2 0.104(3) 0.072(2) 0.081(3) 0.013(2) 0.054(3) -0.004(2)
O3 0.166(5) 0.051(2) 0.094(3) -0.011(2) 0.044(3) 0.020(3)
O4 0.063(3) 0.096(3) 0.081(3) 0.012(2) 0.027(2) -0.003(2)
O5 0.088(3) 0.124(3) 0.078(3) 0.027(3) 0.027(3) 0.006(3)
O6 0.071(3) 0.076(3) 0.110(3) 0.005(2) 0.040(3) 0.009(2)
C18 0.098(6) 0.132(6) 0.132(6) -0.019(6) 0.050(6) 0.012(5)
C19 0.093(7) 0.135(8) 0.126(7) -0.018(7) 0.050(6) 0.009(6)
C18A 0.095(7) 0.134(7) 0.129(7) -0.016(6) 0.042(6) 0.012(6)
C19A 0.088(9) 0.149(10) 0.122(10) -0.032(9) 0.030(9) 0.020(9)
C1 0.061(4) 0.049(3) 0.064(4) 0.000(3) 0.021(3) -0.001(3)
C2 0.058(4) 0.057(3) 0.069(4) 0.005(3) 0.023(3) -0.004(3)
C3 0.081(4) 0.057(4) 0.076(4) 0.021(3) 0.026(4) 0.005(3)
C4 0.070(4) 0.050(3) 0.076(4) 0.005(3) 0.015(3) 0.006(3)
C5 0.054(3) 0.055(3) 0.061(3) -0.002(3) 0.017(3) 0.004(3)
C6 0.055(3) 0.050(3) 0.059(3) 0.002(3) 0.020(3) -0.002(3)
C7 0.055(3) 0.053(3) 0.054(3) -0.003(3) 0.011(3) -0.005(3)
C8 0.074(4) 0.046(3) 0.081(4) 0.000(3) 0.026(3) -0.007(3)
C9 0.088(5) 0.052(3) 0.084(4) -0.003(3) 0.031(4) -0.002(3)
C10 0.061(4) 0.050(3) 0.075(4) -0.007(3) 0.018(3) -0.008(3)
C11 0.048(3) 0.056(3) 0.064(4) 0.011(3) 0.009(3) 0.000(3)
C12 0.098(5) 0.061(4) 0.058(4) 0.011(3) 0.028(4) 0.001(3)
C13 0.055(4) 0.046(3) 0.059(4) 0.006(3) 0.014(3) -0.006(3)
C14 0.061(4) 0.060(3) 0.064(4) 0.005(3) 0.013(3) -0.001(3)
C15 0.159(7) 0.078(4) 0.097(5) 0.028(4) 0.064(5) -0.010(4)
C16 0.077(4) 0.064(4) 0.074(4) 0.005(3) 0.015(3) 0.000(3)
C17 0.063(5) 0.153(7) 0.115(6) 0.021(5) 0.020(4) -0.007(4)
O7 0.110(3) 0.052(2) 0.066(2) 0.004(2) 0.028(2) 0.002(2)
O8 0.112(3) 0.072(3) 0.084(3) 0.012(2) 0.047(3) -0.003(2)
O9 0.233(7) 0.116(4) 0.142(5) -0.005(4) 0.068(5) 0.026(4)
O10 0.063(3) 0.136(4) 0.104(3) 0.021(3) 0.022(3) -0.019(3)
O11 0.099(4) 0.203(5) 0.093(3) 0.059(3) 0.022(3) -0.028(3)
O12 0.079(3) 0.076(3) 0.074(3) -0.002(2) 0.026(2) 0.000(2)
C20 0.069(4) 0.049(3) 0.065(4) 0.002(3) 0.009(3) -0.001(3)
C21 0.068(4) 0.064(4) 0.068(4) 0.004(3) 0.016(3) 0.004(3)
C22 0.082(5) 0.060(4) 0.092(5) 0.010(3) 0.021(4) 0.001(3)
C23 0.082(4) 0.056(4) 0.093(5) -0.005(3) 0.021(4) 0.007(3)
C24 0.069(4) 0.067(4) 0.064(4) -0.005(3) 0.012(3) 0.004(3)
C25 0.058(4) 0.064(4) 0.056(3) 0.005(3) 0.016(3) -0.002(3)
C26 0.065(4) 0.061(3) 0.059(4) 0.008(3) 0.004(3) 0.000(3)
C27 0.082(4) 0.063(3) 0.064(4) 0.006(3) 0.007(3) -0.009(3)
C28 0.083(5) 0.054(3) 0.080(4) -0.005(3) 0.017(4) -0.007(3)
C29 0.060(4) 0.065(3) 0.079(4) 0.002(3) 0.012(3) -0.010(3)
C30 0.063(4) 0.085(4) 0.064(4) 0.010(3) 0.005(3) -0.010(3)
C31 0.074(5) 0.106(5) 0.081(5) 0.017(4) 0.022(4) -0.009(4)
C32 0.055(4) 0.091(4) 0.079(4) 0.007(4) 0.013(4) -0.015(3)
C33 0.059(4) 0.096(4) 0.067(4) 0.004(3) 0.012(3) -0.017(3)
C34 0.177(8) 0.069(4) 0.139(6) 0.030(4) 0.085(6) -0.001(4)
C35 0.105(5) 0.067(4) 0.091(5) -0.015(4) 0.027(4) 0.012(4)
C36 0.060(5) 0.204(8) 0.137(7) 0.033(6) 0.013(5) -0.002(5)
C37 0.110(6) 0.101(5) 0.109(6) 0.000(5) 0.061(5) 0.007(5)
C38 0.095(17) 0.18(3) 0.102(16) -0.027(17) 0.008(13) -0.033(16)
C38A 0.088(12) 0.162(17) 0.095(11) -0.008(10) 0.027(10) 0.010(11)

loop_
_atom_type_symbol
_atom_type_description
_atom_type_scat_dispersion_real
_atom_type_scat_dispersion_imag
_atom_type_scat_source
C C 0.0033 0.0016 'International Tables Vol C Tables 4.2.6.8 and 6.1.1.4'
H H 0.0000 0.0000 'International Tables Vol C Tables 4.2.6.8 and 6.1.1.4'
O O 0.0106 0.0060 'International Tables Vol C Tables 4.2.6.8 and 6.1.1.4'

loop_
_geom_angle_atom_site_label_1
_geom_angle_atom_site_label_2
_geom_angle_atom_site_label_3
_geom_angle
C1 O1 C9 113.5(4)
C2 O2 C15 118.9(4)
C13 O4 C17 117.2(4)
C9 O6 C18 121.3(7)
C9 O6 C18A 105.7(8)
O6 C18 C19 109.3(9)
O6 C18 H18A 109.8
C19 C18 H18A 109.8
O6 C18 H18B 109.8
C19 C18 H18B 109.8
H18A C18 H18B 108.3
O6 C18A C19A 106.5(10)
O6 C18A H18C 110.4
C19A C18A H18C 110.4
O6 C18A H18D 110.4
C19A C18A H18D 110.4
H18C C18A H18D 108.6
C18A C19A H19D 109.5
C18A C19A H19E 109.5
H19D C19A H19E 109.5
C18A C19A H19F 109.5
H19D C19A H19F 109.5
H19E C19A H19F 109.5
C6 C1 O1 125.3(4)
C6 C1 C2 122.0(5)
O1 C1 C2 112.6(4)
O2 C2 C3 124.8(5)
O2 C2 C1 116.0(4)
C3 C2 C1 119.2(5)
C2 C3 C4 119.6(5)
C2 C3 H3 120.2
C4 C3 H3 120.2
C3 C4 C5 121.5(5)
C3 C4 H4 119.3
C5 C4 H4 119.3
C4 C5 C6 120.2(4)
C4 C5 C16 116.3(5)
C6 C5 C16 123.4(5)
C1 C6 C5 117.5(4)
C1 C6 C7 120.6(4)
C5 C6 C7 121.9(4)
C10 C7 C14 111.8(4)
C10 C7 C8 108.4(4)
C14 C7 C8 104.2(4)
C10 C7 C6 110.5(4)
C14 C7 C6 112.9(4)
C8 C7 C6 108.8(4)
C9 C8 C7 113.3(4)
C9 C8 H8A 108.9
C7 C8 H8A 108.9
C9 C8 H8B 108.9
C7 C8 H8B 108.9
H8A C8 H8B 107.7
O6 C9 O1 111.0(4)
O6 C9 C8 109.9(5)
O1 C9 C8 110.4(5)
O6 C9 H9 108.5
O1 C9 H9 108.5
C8 C9 H9 108.5
C11 C10 C7 123.2(5)
C11 C10 H10 118.4
C7 C10 H10 118.4
C10 C11 C12 122.2(5)
C10 C11 H11 118.9
C12 C11 H11 118.9
O5 C12 C11 122.6(6)
O5 C12 C13 120.6(5)
C11 C12 C13 116.8(5)
C14 C13 O4 126.7(5)
C14 C13 C12 120.6(5)
O4 C13 C12 112.7(5)
C13 C14 C7 123.9(5)
C13 C14 H14 118.1
C7 C14 H14 118.1
O2 C15 H15A 109.5
O2 C15 H15B 109.5
H15A C15 H15B 109.5
O2 C15 H15C 109.5
H15A C15 H15C 109.5
H15B C15 H15C 109.5
O3 C16 C5 128.0(5)
O3 C16 H16 116.0
C5 C16 H16 116.0
O4 C17 H17A 109.5
O4 C17 H17B 109.5
H17A C17 H17B 109.5
O4 C17 H17C 109.5
H17A C17 H17C 109.5
H17B C17 H17C 109.5
C20 O7 C28 114.3(4)
C21 O8 C34 117.9(4)
C32 O10 C36 116.2(5)
C28 O12 C37 114.5(5)
C25 C20 O7 125.7(5)
C25 C20 C21 122.6(5)
O7 C20 C21 111.7(5)
O8 C21 C22 125.4(5)
O8 C21 C20 116.5(5)
C22 C21 C20 118.2(5)
C21 C22 C23 119.8(5)
C21 C22 H22 120.1
C23 C22 H22 120.1
C22 C23 C24 121.6(5)
C22 C23 H23 119.2
C24 C23 H23 119.2
C23 C24 C25 119.5(5)
C23 C24 C35 117.9(5)
C25 C24 C35 122.6(5)
C20 C25 C24 118.2(5)
C20 C25 C26 120.4(5)
C24 C25 C26 121.4(5)
C33 C26 C29 111.5(4)
C33 C26 C25 114.2(4)
C29 C26 C25 110.7(4)
C33 C26 C27 104.0(4)
C29 C26 C27 107.1(4)
C25 C26 C27 108.9(4)
C28 C27 C26 114.5(4)
C28 C27 H27A 108.6
C26 C27 H27A 108.6
C28 C27 H27B 108.6
C26 C27 H27B 108.6
H27A C27 H27B 107.6
O12 C28 O7 109.7(4)
O12 C28 C27 110.3(5)
O7 C28 C27 110.0(5)
O12 C28 H28 109.0
O7 C28 H28 109.0
C27 C28 H28 109.0
C30 C29 C26 123.9(5)
C30 C29 H29 118.1
C26 C29 H29 118.1
C29 C30 C31 121.9(6)
C29 C30 H30 119.1
C31 C30 H30 119.1
O11 C31 C30 122.0(6)
O11 C31 C32 121.7(6)
C30 C31 C32 116.3(5)
C33 C32 O10 126.8(6)
C33 C32 C31 121.3(6)
O10 C32 C31 111.9(5)
C32 C33 C26 124.4(6)
C32 C33 H33 117.8
C26 C33 H33 117.8
O8 C34 H34A 109.5
O8 C34 H34B 109.5
H34A C34 H34B 109.5
O8 C34 H34C 109.5
H34A C34 H34C 109.5
H34B C34 H34C 109.5
O9 C35 C24 124.1(6)
O9 C35 H35 118.0
C24 C35 H35 118.0
O10 C36 H36A 109.5
O10 C36 H36B 109.5
H36A C36 H36B 109.5
O10 C36 H36C 109.5
H36A C36 H36C 109.5
H36B C36 H36C 109.5
O12 C37 C38A 111.2(7)
O12 C37 C38 110.7(7)
O12 C37 H37C 109.6
C38A C37 H37C 109.6
O12 C37 H37D 109.5
C38A C37 H37D 108.6
H37C C37 H37D 108.3
O12 C37 H37A 110.1
C38 C37 H37A 110.0
O12 C37 H37B 109.5
C38 C37 H37B 108.1
H37A C37 H37B 108.4
C37 C38 H38A 109.5
C37 C38 H38B 109.5
C37 C38 H38C 109.5
C37 C38A H38D 109.5
C37 C38A H38E 109.5
H38D C38A H38E 109.5
C37 C38A H38F 109.5
H38D C38A H38F 109.5
H38E C38A H38F 109.5

loop_
_geom_bond_atom_site_label_1
_geom_bond_atom_site_label_2
_geom_bond_distance
O1 C1 1.377(5)
O1 C9 1.441(6)
O2 C2 1.350(5)
O2 C15 1.415(5)
O3 C16 1.203(5)
O4 C13 1.364(5)
O4 C17 1.427(7)
O5 C12 1.239(5)
O6 C9 1.367(7)
O6 C18 1.455(8)
O6 C18A 1.463(10)
C18 C19 1.471(11)
C18 H18A 0.9700
C18 H18B 0.9700
C19 H19A 0.9600
C19 H19B 0.9600
C19 H19C 0.9600
C18A C19A 1.474(12)
C18A H18C 0.9700
C18A H18D 0.9700
C19A H19D 0.9600
C19A H19E 0.9600
C19A H19F 0.9600
C1 C6 1.375(6)
C1 C2 1.413(6)
C2 C3 1.366(6)
C3 C4 1.370(6)
C3 H3 0.9300
C4 C5 1.389(6)
C4 H4 0.9300
C5 C6 1.399(6)
C5 C16 1.478(7)
C6 C7 1.555(6)
C7 C10 1.492(7)
C7 C14 1.498(6)
C7 C8 1.544(6)
C8 C9 1.497(7)
C8 H8A 0.9700
C8 H8B 0.9700
C9 H9 0.9800
C10 C11 1.304(6)
C10 H10 0.9300
C11 C12 1.442(7)
C11 H11 0.9300
C12 C13 1.469(7)
C13 C14 1.306(6)
C14 H14 0.9300
C15 H15A 0.9600
C15 H15B 0.9600
C15 H15C 0.9600
C16 H16 0.9300
C17 H17A 0.9600
C17 H17B 0.9600
C17 H17C 0.9600
O7 C20 1.375(5)
O7 C28 1.441(6)
O8 C21 1.349(6)
O8 C34 1.406(6)
O9 C35 1.194(6)
O10 C32 1.374(6)
O10 C36 1.427(7)
O11 C31 1.228(6)
O12 C28 1.392(6)
O12 C37 1.428(6)
C20 C25 1.369(6)
C20 C21 1.417(6)
C21 C22 1.373(7)
C22 C23 1.379(7)
C22 H22 0.9300
C23 C24 1.392(7)
C23 H23 0.9300
C24 C25 1.395(6)
C24 C35 1.456(7)
C25 C26 1.543(6)
C26 C33 1.484(7)
C26 C29 1.498(7)
C26 C27 1.573(6)
C27 C28 1.485(7)
C27 H27A 0.9700
C27 H27B 0.9700
C28 H28 0.9800
C29 C30 1.325(6)
C29 H29 0.9300
C30 C31 1.443(7)
C30 H30 0.9300
C31 C32 1.468(9)
C32 C33 1.319(7)
C33 H33 0.9300
C34 H34A 0.9600
C34 H34B 0.9600
C34 H34C 0.9600
C35 H35 0.9300
C36 H36A 0.9600
C36 H36B 0.9600
C36 H36C 0.9600
C37 C38A 1.450(10)
C37 C38 1.458(10)
C37 H37C 0.9599
C37 H37D 0.9600
C37 H37A 0.9601
C37 H37B 0.9600
C38 H38A 0.9600
C38 H38B 0.9600
C38 H38C 0.9600
C38A H38D 0.9600
C38A H38E 0.9600
C38A H38F 0.9600

loop_
_geom_torsion_atom_site_label_1
_geom_torsion_atom_site_label_2
_geom_torsion_atom_site_label_3
_geom_torsion_atom_site_label_4
_geom_torsion
C9 O6 C18 C19 112.0(11)
C18A O6 C18 C19 93(6)
C9 O6 C18A C19A 176.8(18)
C18 O6 C18A C19A -20(4)
C9 O1 C1 C6 -21.1(7)
C9 O1 C1 C2 156.5(5)
C15 O2 C2 C3 3.7(8)
C15 O2 C2 C1 -177.8(5)
C6 C1 C2 O2 -179.0(5)
O1 C1 C2 O2 3.3(7)
C6 C1 C2 C3 -0.4(8)
O1 C1 C2 C3 -178.1(4)
O2 C2 C3 C4 178.5(5)
C1 C2 C3 C4 0.1(8)
C2 C3 C4 C5 -0.8(8)
C3 C4 C5 C6 1.8(8)
C3 C4 C5 C16 179.0(5)
O1 C1 C6 C5 178.8(5)
C2 C1 C6 C5 1.4(8)
O1 C1 C6 C7 -2.0(8)
C2 C1 C6 C7 -179.3(4)
C4 C5 C6 C1 -2.1(7)
C16 C5 C6 C1 -179.1(5)
C4 C5 C6 C7 178.7(4)
C16 C5 C6 C7 1.7(8)
C1 C6 C7 C10 112.3(5)
C5 C6 C7 C10 -68.5(6)
C1 C6 C7 C14 -121.7(5)
C5 C6 C7 C14 57.5(6)
C1 C6 C7 C8 -6.5(6)
C5 C6 C7 C8 172.7(4)
C10 C7 C8 C9 -83.0(6)
C14 C7 C8 C9 157.9(5)
C6 C7 C8 C9 37.2(6)
C18 O6 C9 O1 -65.2(9)
C18A O6 C9 O1 -59.8(15)
C18 O6 C9 C8 172.3(8)
C18A O6 C9 C8 177.7(14)
C1 O1 C9 O6 -70.6(5)
C1 O1 C9 C8 51.6(6)
C7 C8 C9 O6 61.2(6)
C7 C8 C9 O1 -61.6(6)
C14 C7 C10 C11 11.5(7)
C8 C7 C10 C11 -102.7(5)
C6 C7 C10 C11 138.2(5)
C7 C10 C11 C12 -2.2(8)
C10 C11 C12 O5 174.1(5)
C10 C11 C12 C13 -6.5(7)
C17 O4 C13 C14 2.7(8)
C17 O4 C13 C12 -176.9(5)
O5 C12 C13 C14 -175.9(5)
C11 C12 C13 C14 4.6(7)
O5 C12 C13 O4 3.7(7)
C11 C12 C13 O4 -175.7(4)
O4 C13 C14 C7 -173.8(4)
C12 C13 C14 C7 5.8(7)
C10 C7 C14 C13 -13.4(7)
C8 C7 C14 C13 103.4(5)
C6 C7 C14 C13 -138.8(5)
C4 C5 C16 O3 6.0(9)
C6 C5 C16 O3 -176.9(6)
C28 O7 C20 C25 25.0(7)
C28 O7 C20 C21 -153.5(5)
C34 O8 C21 C22 -6.7(9)
C34 O8 C21 C20 172.9(5)
C25 C20 C21 O8 -176.6(5)
O7 C20 C21 O8 2.0(7)
C25 C20 C21 C22 3.1(8)
O7 C20 C21 C22 -178.3(5)
O8 C21 C22 C23 178.2(5)
C20 C21 C22 C23 -1.5(8)
C21 C22 C23 C24 -0.6(9)
C22 C23 C24 C25 1.3(9)
C22 C23 C24 C35 -177.0(6)
O7 C20 C25 C24 179.1(5)
C21 C20 C25 C24 -2.5(8)
O7 C20 C25 C26 -2.3(8)
C21 C20 C25 C26 176.1(5)
C23 C24 C25 C20 0.3(8)
C35 C24 C25 C20 178.5(5)
C23 C24 C25 C26 -178.3(5)
C35 C24 C25 C26 -0.1(8)
C20 C25 C26 C33 123.2(5)
C24 C25 C26 C33 -58.3(7)
C20 C25 C26 C29 -110.0(6)
C24 C25 C26 C29 68.5(6)
C20 C25 C26 C27 7.4(7)
C24 C25 C26 C27 -174.0(5)
C33 C26 C27 C28 -157.6(5)
C29 C26 C27 C28 84.3(6)
C25 C26 C27 C28 -35.4(6)
C37 O12 C28 O7 59.9(6)
C37 O12 C28 C27 -178.8(4)
C20 O7 C28 O12 69.8(5)
C20 O7 C28 C27 -51.7(6)
C26 C27 C28 O12 -62.5(6)
C26 C27 C28 O7 58.5(6)
C33 C26 C29 C30 -8.0(7)
C25 C26 C29 C30 -136.2(5)
C27 C26 C29 C30 105.2(6)
C26 C29 C30 C31 2.0(9)
C29 C30 C31 O11 -175.3(6)
C29 C30 C31 C32 4.5(8)
C36 O10 C32 C33 -1.6(9)
C36 O10 C32 C31 179.3(5)
O11 C31 C32 C33 175.6(6)
C30 C31 C32 C33 -4.3(9)
O11 C31 C32 O10 -5.3(9)
C30 C31 C32 O10 174.9(5)
O10 C32 C33 C26 178.5(5)
C31 C32 C33 C26 -2.5(9)
C29 C26 C33 C32 8.2(8)
C25 C26 C33 C32 134.6(6)
C27 C26 C33 C32 -106.9(6)
C23 C24 C35 O9 -8.6(10)
C25 C24 C35 O9 173.1(6)
C28 O12 C37 C38A -179.5(9)
C28 O12 C37 C38 -140.7(12)
